data_7152590
loop_
_publ_author_name
'Samuel, David'
'Norrell, Kirsten'
'Hilmey, David G.'

_publ_section_title
;
 Novel ring chemistry of vitamin B(6) with singlet oxygen and an activated
 ene: isolated products and identified intermediates suggesting an
 operable [3 + 2] cycloaddition.
;
_journal_issue 36
_journal_name_full 'Organic &amp; biomolecular chemistry'
_journal_page_first 7278
_journal_page_last 7281
_journal_paper_doi 10.1039/c2ob26067k
_journal_volume 10
_journal_year 2012
_chemical_formula_moiety 'C8 H11 N O5'
_chemical_formula_sum 'C8 H11 N O5'
_chemical_formula_weight 201.18
_chemical_name_common sbudh01
_chemical_name_systematic
;
?
;
_space_group_IT_number 14
_symmetry_cell_setting monoclinic
_symmetry_space_group_name_Hall '-P 2yn'
_symmetry_space_group_name_H-M 'P 1 21/n 1'
_atom_sites_solution_hydrogens geom
_atom_sites_solution_primary direct
_atom_sites_solution_secondary difmap
_audit_creation_method SHELXL-97
_cell_angle_alpha 90.00
_cell_angle_beta 101.185(1)
_cell_angle_gamma 90.00
_cell_formula_units_Z 4
_cell_length_a 8.1570(6)
_cell_length_b 10.1367(7)
_cell_length_c 10.8698(8)
_cell_measurement_reflns_used 3949
_cell_measurement_temperature 100.0(1)
_cell_measurement_theta_max 37.93
_cell_measurement_theta_min 2.77
_cell_volume 881.70(11)
_computing_cell_refinement 'SAINT (Bruker, 2009)'
_computing_data_collection 'APEX2 (Bruker, 2011)'
_computing_data_reduction 'SAINT (Bruker, 2009)'
_computing_molecular_graphics 'SHELXTL (Sheldrick, 2008)'
_computing_publication_material 'SHELXTL (Sheldrick, 2008)'
_computing_structure_refinement 'SHELXL-97 (Sheldrick, 2008)'
_computing_structure_solution 'SIR97 (Altomare et al., 1999)'
_diffrn_ambient_temperature 100.0(1)
_diffrn_measured_fraction_theta_full 0.994
_diffrn_measured_fraction_theta_max 0.994
_diffrn_measurement_device_type 'Bruker SMART APEX II CCD Platform'
_diffrn_measurement_method 'area detector, \w scans per \f'
_diffrn_radiation_monochromator graphite
_diffrn_radiation_source 'fine-focus sealed tube'
_diffrn_radiation_type MoK\a
_diffrn_radiation_wavelength 0.71073
_diffrn_reflns_av_R_equivalents 0.0256
_diffrn_reflns_av_sigmaI/netI 0.0147
_diffrn_reflns_limit_h_max 14
_diffrn_reflns_limit_h_min -13
_diffrn_reflns_limit_k_max 17
_diffrn_reflns_limit_k_min -17
_diffrn_reflns_limit_l_max 18
_diffrn_reflns_limit_l_min -18
_diffrn_reflns_number 31864
_diffrn_reflns_theta_full 37.78
_diffrn_reflns_theta_max 37.78
_diffrn_reflns_theta_min 2.77
_diffrn_standards_number 0
_exptl_absorpt_coefficient_mu 0.127
_exptl_absorpt_correction_T_max 0.9555
_exptl_absorpt_correction_T_min 0.9449
_exptl_absorpt_correction_type multi-scan
_exptl_absorpt_process_details 'SADABS (Sheldrick, 2008)'
_exptl_crystal_colour colorless
_exptl_crystal_density_diffrn 1.516
_exptl_crystal_density_method 'not measured'
_exptl_crystal_description block
_exptl_crystal_F_000 424
_exptl_crystal_size_max 0.45
_exptl_crystal_size_mid 0.40
_exptl_crystal_size_min 0.36
_refine_diff_density_max 0.723
_refine_diff_density_min -0.220
_refine_diff_density_rms 0.061
_refine_ls_extinction_method none
_refine_ls_goodness_of_fit_ref 1.077
_refine_ls_hydrogen_treatment refall
_refine_ls_matrix_type full
_refine_ls_number_parameters 171
_refine_ls_number_reflns 4711
_refine_ls_number_restraints 0
_refine_ls_restrained_S_all 1.077
_refine_ls_R_factor_all 0.0351
_refine_ls_R_factor_gt 0.0322
_refine_ls_shift/su_max 0.001
_refine_ls_shift/su_mean 0.000
_refine_ls_structure_factor_coef Fsqd
_refine_ls_weighting_details 'calc w=1/[\s^2^(Fo^2^)+(0.0546P)^2^+0.1607P] where P=(Fo^2^+2Fc^2^)/3'
_refine_ls_weighting_scheme calc
_refine_ls_wR_factor_gt 0.0931
_refine_ls_wR_factor_ref 0.0954
_reflns_number_gt 4303
_reflns_number_total 4711
_reflns_threshold_expression >2sigma(I)
_cod_data_source_file c2ob26067k.txt
_cod_data_source_block sbudh01-compound4
_cod_database_code 7152590

loop_
_symmetry_equiv_pos_as_xyz
'x, y, z'
'-x+1/2, y+1/2, -z+1/2'
'-x, -y, -z'
'x-1/2, -y-1/2, z-1/2'

loop_
_atom_site_label
_atom_site_type_symbol
_atom_site_fract_x
_atom_site_fract_y
_atom_site_fract_z
_atom_site_U_iso_or_equiv
_atom_site_adp_type
_atom_site_occupancy
_atom_site_symmetry_multiplicity
_atom_site_calc_flag
O1 O 0.64176(5) 1.16643(4) 0.69540(4) 0.01416(8) Uani 1 1 d
O2 O 0.20467(5) 0.88688(4) 0.63237(4) 0.01202(7) Uani 1 1 d
H2 H 0.1314(18) 0.8881(14) 0.6778(14) 0.035(3) Uiso 1 1 d
O3 O 0.91086(5) 0.90836(4) 0.71721(4) 0.01192(7) Uani 1 1 d
H3 H 0.9019(18) 0.8403(14) 0.7527(14) 0.035(3) Uiso 1 1 d
O4 O 0.40486(6) 0.62758(4) 0.69421(5) 0.01531(8) Uani 1 1 d
H4 H 0.4681(18) 0.5609(14) 0.7180(14) 0.038(4) Uiso 1 1 d
O5 O 0.22968(6) 0.82331(5) 0.87289(4) 0.01619(8) Uani 1 1 d
N1 N 0.41234(6) 1.04312(4) 0.72344(4) 0.01101(8) Uani 1 1 d
H1 H 0.3516(16) 1.1066(13) 0.7471(13) 0.027(3) Uiso 1 1 d
C1 C 0.56230(6) 1.06241(5) 0.69013(5) 0.00990(8) Uani 1 1 d
C2 C 0.61502(6) 0.93314(5) 0.64533(4) 0.00916(8) Uani 1 1 d
C3 C 0.49582(6) 0.84369(5) 0.65155(4) 0.00910(8) Uani 1 1 d
C4 C 0.35941(6) 0.90523(5) 0.70935(4) 0.00903(8) Uani 1 1 d
C5 C 0.77995(6) 0.91583(5) 0.60748(5) 0.01108(8) Uani 1 1 d
H5A H 0.7793(15) 0.8357(12) 0.5581(12) 0.023(3) Uiso 1 1 d
H5B H 0.8057(13) 0.9916(12) 0.5588(11) 0.018(2) Uiso 1 1 d
C6 C 0.47843(7) 0.70357(5) 0.60859(5) 0.01212(8) Uani 1 1 d
H6A H 0.4013(13) 0.7008(11) 0.5247(10) 0.018(2) Uiso 1 1 d
H6B H 0.5884(14) 0.6666(11) 0.6042(11) 0.017(2) Uiso 1 1 d
C7 C 0.36162(6) 0.85124(5) 0.84377(5) 0.01114(8) Uani 1 1 d
C8 C 0.52717(8) 0.83924(6) 0.93172(5) 0.01662(10) Uani 1 1 d
H8A H 0.6009(15) 0.9135(12) 0.9276(12) 0.026(3) Uiso 1 1 d
H8B H 0.5807(17) 0.7590(14) 0.9086(13) 0.037(3) Uiso 1 1 d
H8C H 0.5124(18) 0.8353(13) 1.0172(13) 0.032(3) Uiso 1 1 d

loop_
_atom_site_aniso_label
_atom_site_aniso_U_11
_atom_site_aniso_U_22
_atom_site_aniso_U_33
_atom_site_aniso_U_23
_atom_site_aniso_U_13
_atom_site_aniso_U_12
O1 0.01312(17) 0.00850(15) 0.02106(18) -0.00171(12) 0.00379(13) -0.00227(11)
O2 0.00679(14) 0.01699(17) 0.01186(15) 0.00072(12) 0.00078(11) 0.00007(11)
O3 0.00836(15) 0.01045(15) 0.01638(17) 0.00204(12) 0.00098(12) -0.00044(11)
O4 0.01429(17) 0.00935(15) 0.0240(2) 0.00379(13) 0.00785(14) 0.00026(12)
O5 0.01353(17) 0.01950(18) 0.01682(17) 0.00539(14) 0.00611(13) 0.00077(13)
N1 0.01008(16) 0.00807(15) 0.01576(18) -0.00027(12) 0.00465(13) 0.00105(12)
C1 0.00898(17) 0.00859(16) 0.01199(17) 0.00000(13) 0.00171(13) 0.00017(12)
C2 0.00803(17) 0.00833(16) 0.01125(17) 0.00002(12) 0.00221(13) 0.00022(12)
C3 0.00787(17) 0.00834(16) 0.01113(17) 0.00019(12) 0.00198(13) 0.00032(12)
C4 0.00730(16) 0.00890(16) 0.01083(17) 0.00061(12) 0.00161(13) 0.00048(12)
C5 0.00880(18) 0.01260(18) 0.01241(18) 0.00020(14) 0.00345(14) 0.00017(13)
C6 0.01271(19) 0.00850(17) 0.0159(2) -0.00134(14) 0.00466(15) -0.00126(14)
C7 0.01136(19) 0.01081(17) 0.01127(18) 0.00139(14) 0.00222(14) 0.00118(14)
C8 0.0149(2) 0.0200(2) 0.0132(2) 0.00249(17) -0.00166(16) 0.00163(17)

loop_
_atom_type_symbol
_atom_type_description
_atom_type_scat_dispersion_real
_atom_type_scat_dispersion_imag
_atom_type_scat_source
C C 0.0033 0.0016 'International Tables Vol C Tables 4.2.6.8 and 6.1.1.4'
H H 0.0000 0.0000 'International Tables Vol C Tables 4.2.6.8 and 6.1.1.4'
N N 0.0061 0.0033 'International Tables Vol C Tables 4.2.6.8 and 6.1.1.4'
O O 0.0106 0.0060 'International Tables Vol C Tables 4.2.6.8 and 6.1.1.4'

loop_
_geom_angle_atom_site_label_1
_geom_angle_atom_site_label_2
_geom_angle_atom_site_label_3
_geom_angle
C4 O2 H2 108.1(10)
C5 O3 H3 108.8(10)
C6 O4 H4 108.5(10)
C1 N1 C4 111.92(4)
C1 N1 H1 124.1(8)
C4 N1 H1 123.9(8)
O1 C1 N1 127.18(5)
O1 C1 C2 125.78(5)
N1 C1 C2 107.04(4)
C3 C2 C1 108.67(4)
C3 C2 C5 129.50(4)
C1 C2 C5 121.77(4)
C2 C3 C6 130.79(5)
C2 C3 C4 109.92(4)
C6 C3 C4 119.26(4)
O2 C4 N1 114.05(4)
O2 C4 C3 110.54(4)
N1 C4 C3 102.21(4)
O2 C4 C7 111.28(4)
N1 C4 C7 106.76(4)
C3 C4 C7 111.65(4)
O3 C5 C2 109.96(4)
O3 C5 H5A 109.7(7)
C2 C5 H5A 110.0(7)
O3 C5 H5B 106.7(6)
C2 C5 H5B 110.9(6)
H5A C5 H5B 109.6(10)
O4 C6 C3 109.63(4)
O4 C6 H6A 108.0(6)
C3 C6 H6A 108.4(7)
O4 C6 H6B 109.2(7)
C3 C6 H6B 110.3(7)
H6A C6 H6B 111.3(9)
O5 C7 C8 123.32(5)
O5 C7 C4 118.53(5)
C8 C7 C4 118.13(5)
C7 C8 H8A 113.4(7)
C7 C8 H8B 107.2(8)
H8A C8 H8B 108.8(11)
C7 C8 H8C 110.7(9)
H8A C8 H8C 105.8(11)
H8B C8 H8C 111.1(12)

loop_
_geom_bond_atom_site_label_1
_geom_bond_atom_site_label_2
_geom_bond_distance
O1 C1 1.2332(6)
O2 C4 1.3850(6)
O2 H2 0.846(15)
O3 C5 1.4403(7)
O3 H3 0.800(15)
O4 C6 1.4270(7)
O4 H4 0.859(14)
O5 C7 1.2127(7)
N1 C1 1.3556(7)
N1 C4 1.4621(7)
N1 H1 0.881(13)
C1 C2 1.4901(7)
C2 C3 1.3408(7)
C2 C5 1.4915(7)
C3 C6 1.4932(7)
C3 C4 1.5143(7)
C4 C7 1.5571(7)
C5 H5A 0.973(13)
C5 H5B 0.978(12)
C6 H6A 1.002(11)
C6 H6B 0.982(11)
C7 C8 1.5005(8)
C8 H8A 0.970(13)
C8 H8B 0.979(14)
C8 H8C 0.961(14)

loop_
_geom_hbond_atom_site_label_D
_geom_hbond_atom_site_label_H
_geom_hbond_atom_site_label_A
_geom_hbond_distance_DH
_geom_hbond_distance_HA
_geom_hbond_distance_DA
_geom_hbond_angle_DHA
_geom_hbond_site_symmetry_A
O2 H2 O3 0.846(15) 1.940(15) 2.7384(6) 157.1(14) 1_455
O2 H2 O5 0.846(15) 2.216(15) 2.6617(6) 112.9(12) .
O3 H3 O1 0.800(15) 1.906(15) 2.6943(6) 168.4(15) 2_646
O4 H4 O3 0.859(14) 1.896(15) 2.7501(6) 173.1(14) 2_646
N1 H1 O4 0.881(13) 2.312(13) 3.0211(6) 137.6(11) 2_556
N1 H1 O5 0.881(13) 2.575(13) 3.1678(7) 125.4(11) 2_556

loop_
_geom_torsion_atom_site_label_1
_geom_torsion_atom_site_label_2
_geom_torsion_atom_site_label_3
_geom_torsion_atom_site_label_4
_geom_torsion
C4 N1 C1 O1 -177.56(5)
C4 N1 C1 C2 2.38(6)
O1 C1 C2 C3 -179.12(5)
N1 C1 C2 C3 0.94(6)
O1 C1 C2 C5 3.38(8)
N1 C1 C2 C5 -176.56(4)
C1 C2 C3 C6 174.18(5)
C5 C2 C3 C6 -8.58(9)
C1 C2 C3 C4 -3.72(5)
C5 C2 C3 C4 173.52(5)
C1 N1 C4 O2 -123.67(5)
C1 N1 C4 C3 -4.35(5)
C1 N1 C4 C7 112.99(5)
C2 C3 C4 O2 126.66(4)
C6 C3 C4 O2 -51.52(6)
C2 C3 C4 N1 4.89(5)
C6 C3 C4 N1 -173.29(4)
C2 C3 C4 C7 -108.89(5)
C6 C3 C4 C7 72.93(6)
C3 C2 C5 O3 -100.65(6)
C1 C2 C5 O3 76.28(6)
C2 C3 C6 O4 144.33(5)
C4 C3 C6 O4 -37.93(6)
O2 C4 C7 O5 -12.89(7)
N1 C4 C7 O5 112.14(5)
C3 C4 C7 O5 -136.93(5)
O2 C4 C7 C8 168.42(5)
N1 C4 C7 C8 -66.55(6)
C3 C4 C7 C8 44.38(6)
